data_1564257
loop_
_publ_author_name
'Liu, Tianqi'
'Li, Ge'
'Shen, Nannan'
'Ahlquist, M\%arten S. G.'
'Sun, Licheng'

_publ_section_title
;
 Hydrophobic Interactions of Ru-bda-Type Catalysts for Promoting Water
 Oxidation Activity
;
_journal_name_full 'Energy &amp; Fuels'
_journal_paper_doi 10.1021/acs.energyfuels.1c02097
_journal_year 2021
_chemical_formula_moiety 'C28 H26 N6 O6 Ru, 0.5(C4 H10 O), 0.5(C H4 O)'
_chemical_formula_sum 'C30.5 H33 N6 O7 Ru'
_chemical_formula_weight 695.695
_space_group_crystal_system monoclinic
_space_group_IT_number 14
_space_group_name_Hall '-P 2yn'
_space_group_name_H-M_alt 'P 1 21/n 1'
_symmetry_Int_Tables_number 14
_audit_creation_date 2021-04-27
_audit_creation_method
;
Olex2 1.3
(compiled 2020.02.04 svn.rd84adfe8 for OlexSys, GUI svn.r6032)
;
_cell_angle_alpha 90
_cell_angle_beta 92.687(2)
_cell_angle_gamma 90
_cell_formula_units_Z 8
_cell_length_a 17.6957(14)
_cell_length_b 14.8918(12)
_cell_length_c 23.1457(19)
_cell_measurement_temperature 277(2)
_cell_volume 6092.7(9)
_computing_molecular_graphics 'Olex2 1.3 (Dolomanov et al., 2009)'
_computing_publication_material 'Olex2 1.3 (Dolomanov et al., 2009)'
_computing_structure_refinement 'olex2.refine 1.3 (Bourhis et al., 2015)'
_computing_structure_solution 'SHELXT 2018/2 (Sheldrick, 2018)'
_diffrn_ambient_temperature 277.15
_diffrn_measured_fraction_theta_full 0.9994
_diffrn_measured_fraction_theta_max 0.9957
_diffrn_radiation_type 'Mo K\a'
_diffrn_radiation_wavelength 0.71073
_diffrn_reflns_av_R_equivalents 0.1341
_diffrn_reflns_av_unetI/netI 0.0517
_diffrn_reflns_Laue_measured_fraction_full 0.9994
_diffrn_reflns_Laue_measured_fraction_max 0.9957
_diffrn_reflns_limit_h_max 22
_diffrn_reflns_limit_h_min -22
_diffrn_reflns_limit_k_max 19
_diffrn_reflns_limit_k_min -19
_diffrn_reflns_limit_l_max 29
_diffrn_reflns_limit_l_min -29
_diffrn_reflns_number 200989
_diffrn_reflns_point_group_measured_fraction_full 0.9994
_diffrn_reflns_point_group_measured_fraction_max 0.9957
_diffrn_reflns_theta_full 25.2417
_diffrn_reflns_theta_max 27.27
_diffrn_reflns_theta_min 2.23
_exptl_absorpt_coefficient_mu 0.572
_exptl_crystal_density_diffrn 1.517
_exptl_crystal_F_000 2847.414
_refine_diff_density_max 1.4643
_refine_diff_density_min -1.3778
_refine_diff_density_rms 0.1948
_refine_ls_d_res_high 0.7756
_refine_ls_d_res_low 9.1317
_refine_ls_goodness_of_fit_ref 1.2543
_refine_ls_hydrogen_treatment mixed
_refine_ls_matrix_type full
_refine_ls_number_constraints 108
_refine_ls_number_parameters 808
_refine_ls_number_reflns 13624
_refine_ls_number_restraints 0
_refine_ls_restrained_S_all 1.2543
_refine_ls_R_factor_all 0.1212
_refine_ls_R_factor_gt 0.0698
_refine_ls_shift/su_max 11.8874
_refine_ls_shift/su_mean 0.0657
_refine_ls_structure_factor_coef Fsqd
_refine_ls_weighting_details 'w=1/[\s^2^(Fo^2^)+(0.0236P)^2^+31.8065P] where P=(Fo^2^+2Fc^2^)/3'
_refine_ls_weighting_scheme calc
_refine_ls_wR_factor_gt 0.1289
_refine_ls_wR_factor_ref 0.1776
_reflns_Friedel_coverage 0.0
_reflns_limit_h_max 17
_reflns_limit_h_min -22
_reflns_limit_k_max 19
_reflns_limit_k_min 0
_reflns_limit_l_max 29
_reflns_limit_l_min -17
_reflns_number_gt 9129
_reflns_number_total 13624
_reflns_threshold_expression I>=2u(I)
_cod_data_source_file ef1c02097_si_002.cif
_cod_data_source_block a_a
_cod_depositor_comments
;

2022-05-06
Z value and formula fixed to values more according to usual
chemical conventions.                 miguel
;
_cod_original_formula_sum 'C61 H66 N12 O14 Ru2'
_cod_original_formula_weight 1391.390
_cod_original_formula_moiety '2(C28 H26 N6 O6 Ru), C4 H10 O, C H4 O'
_cod_original_formula_units_Z 4
_cod_original_sg_symbol_Hall '-P 2ybc (x-z,y,z)'
_cod_database_code 1564257
_olex2_refinement_description
;
1. Fixed Uiso
 At 1.2 times of:
  All C(H) groups, All C(H,H) groups, All N(H) groups, All O(H) groups
 At 1.5 times of:
  All C(H,H,H) groups
2.a Secondary CH2 refined with riding coordinates:
 C55(H55a,H55b), C47(H47a,H47b), C19(H19a,H19b), C27(H27a,H27b), C58(H58a,
 H58b), C59(H59a,H59b)
2.b Aromatic/amide H refined with riding coordinates:
 C43(H43), C44(H44), C8(H8), C42(H42), C23(H23), C15(H15), C52(H52), C16(H16),
 C41(H41), C24(H24), C14(H14), C36(H36), C51(H51), C50(H50), C21(H21), C22(H22),
  C49(H49), C5(H5a), C33(H33), C10(H10), C9(H9), C3(H3), C4(H4), C13(H13),
 C32(H32), C31(H31), C38(H38), C37(H37), N12(H12), N6(H6)
2.c Idealised Me refined as rotating group:
 C57(H57a,H57b,H57c), C56(H56a,H56b,H56c), C61(H61a,H61b,H61c), C28(H28a,H28b,
 H28c), C20(H20a,H20b,H20c), C60(H60a,H60b,H60c), C48(H48a,H48b,H48c)
2.d Idealised tetrahedral OH refined as rotating group:
 O14(H14a)
;
_olex2_submission_special_instructions 'No special instructions were received'

loop_
_space_group_symop_id
_space_group_symop_operation_xyz
1 x,y,z
2 -x+1/2,y+1/2,-z+1/2
3 -x,-y,-z
4 x-1/2,-y-1/2,z-1/2

loop_
_atom_site_label
_atom_site_type_symbol
_atom_site_fract_x
_atom_site_fract_y
_atom_site_fract_z
_atom_site_U_iso_or_equiv
_atom_site_adp_type
_atom_site_occupancy
_atom_site_refinement_flags_posn
Ru1 Ru 0.36762(3) 0.74298(4) 0.21650(2) 0.03732(14) Uani 1.000000 .
Ru2 Ru 0.63734(3) 0.21449(4) 0.29518(2) 0.03744(14) Uani 1.000000 .
O2 O 0.4452(2) 0.6463(3) 0.18009(18) 0.0442(11) Uani 1.000000 .
O9 O 0.5508(2) 0.3012(3) 0.33029(19) 0.0457(11) Uani 1.000000 .
O1 O 0.4025(3) 0.8346(3) 0.28751(19) 0.0508(12) Uani 1.000000 .
O8 O 0.6109(2) 0.1160(3) 0.22673(19) 0.0469(11) Uani 1.000000 .
N7 N 0.6961(3) 0.2820(4) 0.3520(2) 0.0391(12) Uani 1.000000 .
N1 N 0.3029(3) 0.6836(3) 0.1595(2) 0.0351(11) Uani 1.000000 .
O12 O 0.7012(3) 0.4844(4) 0.0536(2) 0.0651(15) Uani 1.000000 .
O3 O 0.4390(3) 0.5292(4) 0.1198(2) 0.0607(14) Uani 1.000000 .
N8 N 0.7345(3) 0.1606(4) 0.2839(2) 0.0383(12) Uani 1.000000 .
N9 N 0.6065(3) 0.1195(3) 0.3542(2) 0.0344(11) Uani 1.000000 .
N3 N 0.3518(3) 0.6504(3) 0.2812(2) 0.0343(11) Uani 1.000000 .
O7 O 0.6721(3) 0.0166(4) 0.1736(2) 0.0706(16) Uani 1.000000 .
N2 N 0.2752(3) 0.8067(3) 0.2295(2) 0.0367(12) Uani 1.000000 .
O4 O 0.3487(3) 0.9321(4) 0.3467(2) 0.0665(15) Uani 1.000000 .
N4 N 0.4048(3) 0.8371(4) 0.1589(2) 0.0393(12) Uani 1.000000 .
N10 N 0.6454(3) 0.3066(4) 0.2290(2) 0.0383(12) Uani 1.000000 .
O5 O 0.2800(3) 0.4749(4) 0.4533(2) 0.0726(17) Uani 1.000000 .
O10 O 0.5427(3) 0.4071(4) 0.3971(3) 0.0778(17) Uani 1.000000 .
N12 N 0.5829(3) 0.5298(4) 0.0681(2) 0.0490(14) Uani 1.000000 .
O6 O 0.4557(3) 1.0930(4) 0.0261(2) 0.0722(16) Uani 1.000000 .
N11 N 0.4491(4) -0.1199(4) 0.4464(3) 0.0558(17) Uani 1.000000 .
C45 C 0.5473(3) -0.0170(4) 0.4215(3) 0.0390(14) Uani 1.000000 .
C7 C 0.2300(3) 0.7127(4) 0.1540(2) 0.0354(13) Uani 1.000000 .
C6 C 0.2129(3) 0.7829(4) 0.1960(3) 0.0379(14) Uani 1.000000 .
C34 C 0.7940(3) 0.1934(5) 0.3174(3) 0.0417(16) Uani 1.000000 .
C35 C 0.7711(3) 0.2627(4) 0.3584(3) 0.0402(15) Uani 1.000000 .
N6 N 0.3940(3) 0.4156(4) 0.4380(3) 0.0583(16) Uani 1.000000 .
C53 C 0.6411(3) 0.4191(5) 0.1324(3) 0.0409(15) Uani 1.000000 .
N5 N 0.5663(4) 1.0835(5) 0.0772(3) 0.0610(18) Uani 1.000000 .
C54 C 0.6441(4) 0.4795(5) 0.0806(3) 0.0434(16) Uani 1.000000 .
C17 C 0.3454(4) 0.5339(4) 0.3753(3) 0.0420(15) Uani 1.000000 .
C43 C 0.6234(3) 0.0011(5) 0.4220(3) 0.0436(16) Uani 1.000000 .
H43 H 0.6568(3) -0.0328(5) 0.4453(3) 0.0523(19) Uiso 1.000000 R
C12 C 0.4114(3) 0.5952(5) 0.1427(3) 0.0400(15) Uani 1.000000 .
C11 C 0.3292(3) 0.6168(4) 0.1269(2) 0.0372(14) Uani 1.000000 .
C25 C 0.4679(4) 0.9760(5) 0.0953(3) 0.0460(16) Uani 1.000000 .
C44 C 0.5005(3) 0.0372(5) 0.3868(3) 0.0489(17) Uani 1.000000 .
H44 H 0.4484(3) 0.0284(5) 0.3854(3) 0.059(2) Uiso 1.000000 R
C8 C 0.1821(4) 0.6741(5) 0.1124(3) 0.0490(17) Uani 1.000000 .
H8 H 0.1319(4) 0.6925(5) 0.1080(3) 0.059(2) Uiso 1.000000 R
C2 C 0.2714(4) 0.8676(4) 0.2714(3) 0.0407(15) Uani 1.000000 .
C42 C 0.6507(3) 0.0685(5) 0.3886(3) 0.0423(15) Uani 1.000000 .
H42 H 0.7026(3) 0.0790(5) 0.3900(3) 0.0507(18) Uiso 1.000000 R
C23 C 0.5118(4) 0.9256(5) 0.1350(3) 0.0524(18) Uani 1.000000 .
H23 H 0.5631(4) 0.9377(5) 0.1410(3) 0.063(2) Uiso 1.000000 R
C39 C 0.6634(4) 0.3439(5) 0.3844(3) 0.0466(17) Uani 1.000000 .
C30 C 0.7440(3) 0.0979(5) 0.2441(3) 0.0408(15) Uani 1.000000 .
C29 C 0.6700(4) 0.0742(5) 0.2121(3) 0.0478(17) Uani 1.000000 .
C15 C 0.4135(4) 0.5543(5) 0.3517(3) 0.0483(17) Uani 1.000000 .
H15 H 0.4584(4) 0.5294(5) 0.3669(3) 0.058(2) Uiso 1.000000 R
C18 C 0.3372(4) 0.4723(5) 0.4263(3) 0.0470(17) Uani 1.000000 .
C40 C 0.5790(4) 0.3527(5) 0.3706(3) 0.0511(18) Uani 1.000000 .
C26 C 0.4972(4) 1.0569(5) 0.0628(3) 0.0529(18) Uani 1.000000 .
C52 C 0.5758(3) 0.3892(5) 0.1564(3) 0.0483(17) Uani 1.000000 .
H52 H 0.5287(3) 0.4062(5) 0.1406(3) 0.058(2) Uiso 1.000000 R
C16 C 0.2816(4) 0.5733(5) 0.3511(3) 0.0534(18) Uani 1.000000 .
H16 H 0.2347(4) 0.5618(5) 0.3662(3) 0.064(2) Uiso 1.000000 R
C41 C 0.5315(3) 0.1038(5) 0.3546(3) 0.0469(17) Uani 1.000000 .
H41 H 0.4992(3) 0.1399(5) 0.3319(3) 0.056(2) Uiso 1.000000 R
C24 C 0.3929(4) 0.9518(5) 0.0877(3) 0.0500(17) Uani 1.000000 .
H24 H 0.3617(4) 0.9821(5) 0.0608(3) 0.060(2) Uiso 1.000000 R
C14 C 0.4139(3) 0.6119(5) 0.3054(3) 0.0461(16) Uani 1.000000 .
H14 H 0.4601(3) 0.6250(5) 0.2899(3) 0.055(2) Uiso 1.000000 R
C36 C 0.8145(4) 0.3082(5) 0.4004(3) 0.0547(19) Uani 1.000000 .
H36 H 0.8658(4) 0.2955(5) 0.4058(3) 0.066(2) Uiso 1.000000 R
C51 C 0.7083(4) 0.3909(5) 0.1586(3) 0.0530(19) Uani 1.000000 .
H51 H 0.7539(4) 0.4085(5) 0.1437(3) 0.064(2) Uiso 1.000000 R
C50 C 0.7086(4) 0.3373(5) 0.2066(3) 0.0538(19) Uani 1.000000 .
H50 H 0.7549(4) 0.3214(5) 0.2243(3) 0.065(2) Uiso 1.000000 R
C21 C 0.3642(4) 0.8833(5) 0.1194(3) 0.0463(16) Uani 1.000000 .
H21 H 0.3135(4) 0.8683(5) 0.1130(3) 0.0555(19) Uiso 1.000000 R
C22 C 0.4786(4) 0.8580(5) 0.1650(3) 0.0505(17) Uani 1.000000 .
H22 H 0.5088(4) 0.8248(5) 0.1910(3) 0.061(2) Uiso 1.000000 R
C49 C 0.5811(4) 0.3345(5) 0.2036(3) 0.0514(18) Uani 1.000000 .
H49 H 0.5363(4) 0.3153(5) 0.2190(3) 0.062(2) Uiso 1.000000 R
C5 C 0.1442(4) 0.8243(5) 0.2049(3) 0.0504(18) Uani 1.000000 .
H5a H 0.1011(4) 0.8095(5) 0.1822(3) 0.061(2) Uiso 1.000000 R
C1 C 0.3471(4) 0.8809(5) 0.3048(3) 0.0478(17) Uani 1.000000 .
C33 C 0.8656(4) 0.1587(5) 0.3108(3) 0.0501(18) Uani 1.000000 .
H33 H 0.9066(4) 0.1786(5) 0.3340(3) 0.060(2) Uiso 1.000000 R
C10 C 0.2831(4) 0.5785(5) 0.0847(3) 0.0520(18) Uani 1.000000 .
H10 H 0.3013(4) 0.5335(5) 0.0613(3) 0.062(2) Uiso 1.000000 R
C9 C 0.2096(4) 0.6074(6) 0.0773(3) 0.058(2) Uani 1.000000 .
H9 H 0.1780(4) 0.5821(6) 0.0484(3) 0.070(2) Uiso 1.000000 R
C3 C 0.2040(4) 0.9101(5) 0.2818(3) 0.0568(19) Uani 1.000000 .
H3 H 0.2013(4) 0.9526(5) 0.3111(3) 0.068(2) Uiso 1.000000 R
C4 C 0.1410(4) 0.8878(5) 0.2480(3) 0.058(2) Uani 1.000000 .
H4 H 0.0953(4) 0.9162(5) 0.2542(3) 0.069(2) Uiso 1.000000 R
C13 C 0.2868(4) 0.6300(5) 0.3044(3) 0.0543(19) Uani 1.000000 .
H13 H 0.2425(4) 0.6553(5) 0.2884(3) 0.065(2) Uiso 1.000000 R
C32 C 0.8751(4) 0.0943(6) 0.2693(4) 0.061(2) Uani 1.000000 .
H32 H 0.9231(4) 0.0713(6) 0.2639(4) 0.073(3) Uiso 1.000000 R
C31 C 0.8143(4) 0.0631(5) 0.2355(3) 0.0555(19) Uani 1.000000 .
H31 H 0.8209(4) 0.0194(5) 0.2075(3) 0.067(2) Uiso 1.000000 R
C38 C 0.7054(5) 0.3901(5) 0.4266(3) 0.0578(19) Uani 1.000000 .
H38 H 0.6826(5) 0.4326(5) 0.4496(3) 0.069(2) Uiso 1.000000 R
C55 C 0.5825(5) 0.5935(6) 0.0208(3) 0.067(2) Uani 1.000000 .
H55a H 0.6291(5) 0.6280(6) 0.0233(3) 0.081(3) Uiso 1.000000 R
H55b H 0.5808(5) 0.5611(6) -0.0156(3) 0.081(3) Uiso 1.000000 R
C37 C 0.7820(5) 0.3720(6) 0.4341(4) 0.067(2) Uani 1.000000 .
H37 H 0.8113(5) 0.4030(6) 0.4619(4) 0.080(3) Uiso 1.000000 R
C57 C 0.4119(5) 0.0680(7) 0.2353(4) 0.081(3) Uani 1.000000 .
H57a H 0.379(3) 0.0922(7) 0.263(2) 0.121(4) Uiso 1.000000 GR
H57b H 0.383(3) 0.034(3) 0.2072(5) 0.121(4) Uiso 1.000000 GR
H57c H 0.4490(5) 0.030(3) 0.254(2) 0.121(4) Uiso 1.000000 GR
C47 C 0.4140(5) -0.1912(6) 0.4790(4) 0.078(3) Uani 1.000000 .
H47a H 0.4476(5) -0.2427(6) 0.4806(4) 0.093(3) Uiso 1.000000 R
H47b H 0.4085(5) -0.1707(6) 0.5184(4) 0.093(3) Uiso 1.000000 R
C19 C 0.3929(5) 0.3521(6) 0.4861(4) 0.075(3) Uani 1.000000 .
H19a H 0.3409(5) 0.3395(6) 0.4950(4) 0.090(3) Uiso 1.000000 R
H19b H 0.4162(5) 0.2962(6) 0.4750(4) 0.090(3) Uiso 1.000000 R
C27 C 0.5980(5) 1.1652(6) 0.0525(4) 0.081(3) Uani 1.000000 .
H27a H 0.5830(5) 1.1682(6) 0.0117(4) 0.097(3) Uiso 1.000000 R
H27b H 0.5771(5) 1.2172(6) 0.0713(4) 0.097(3) Uiso 1.000000 R
C56 C 0.5168(6) 0.6562(6) 0.0215(4) 0.088(3) Uani 1.000000 .
H56a H 0.4709(6) 0.6234(11) 0.013(3) 0.133(5) Uiso 1.000000 GR
H56b H 0.515(2) 0.684(4) 0.0590(10) 0.133(5) Uiso 1.000000 GR
H56c H 0.522(2) 0.702(3) -0.007(2) 0.133(5) Uiso 1.000000 GR
C58 C 0.4477(6) 0.1371(8) 0.2080(5) 0.096(3) Uani 1.000000 .
H58a H 0.4694(6) 0.1787(8) 0.2364(5) 0.115(4) Uiso 1.000000 R
H58b H 0.4881(6) 0.1136(8) 0.1855(5) 0.115(4) Uiso 1.000000 R
C61 C 0.5928(7) 0.8706(11) 0.2870(6) 0.164(7) Uani 1.000000 .
H61a H 0.621(6) 0.919(3) 0.305(2) 0.246(11) Uiso 1.000000 GR
H61b H 0.617(7) 0.852(3) 0.253(2) 0.246(11) Uiso 1.000000 GR
H61c H 0.5424(8) 0.891(6) 0.277(4) 0.246(11) Uiso 1.000000 GR
C28 C 0.6803(6) 1.1688(8) 0.0590(5) 0.115(4) Uani 1.000000 .
H28a H 0.6955(6) 1.169(6) 0.0994(5) 0.172(6) Uiso 1.000000 GR
H28b H 0.7015(6) 1.117(3) 0.041(3) 0.172(6) Uiso 1.000000 GR
H28c H 0.6981(7) 1.222(3) 0.041(4) 0.172(6) Uiso 1.000000 GR
C20 C 0.4337(9) 0.3886(8) 0.5378(5) 0.158(6) Uani 1.000000 .
H20a H 0.483(3) 0.409(8) 0.5277(12) 0.237(10) Uiso 1.000000 GR
H20b H 0.406(4) 0.438(5) 0.553(3) 0.237(10) Uiso 1.000000 GR
H20c H 0.439(6) 0.343(3) 0.567(2) 0.237(10) Uiso 1.000000 GR
O14 O 0.5889(12) 0.7806(11) 0.3340(8) 0.331(12) Uani 1.000000 .
H14a H 0.562(13) 0.741(8) 0.319(6) 0.397(15) Uiso 1.000000 GR
O13 O 0.3780(10) 0.1938(17) 0.1613(11) 0.313(11) Uani 1.000000 .
C60 C 0.3390(14) 0.258(2) 0.0867(11) 0.281(19) Uani 1.000000 .
H60a H 0.347(6) 0.215(13) 0.057(7) 0.42(3) Uiso 1.000000 GR
H60b H 0.296(3) 0.241(18) 0.108(2) 0.42(3) Uiso 1.000000 GR
H60c H 0.330(9) 0.316(5) 0.069(9) 0.42(3) Uiso 1.000000 GR
C59 C 0.3950(18) 0.2621(15) 0.1203(12) 0.239(16) Uani 1.000000 .
H59a H 0.3998(18) 0.3206(15) 0.1385(12) 0.287(19) Uiso 1.000000 R
H59b H 0.4410(18) 0.2485(15) 0.1008(12) 0.287(19) Uiso 1.000000 R
C48 C 0.3481(12) -0.2170(15) 0.4578(7) 0.323(16) Uani 1.000000 .
H48a H 0.316(6) -0.23(2) 0.4889(7) 0.48(2) Uiso 1.000000 GR
H48b H 0.326(8) -0.170(9) 0.434(12) 0.48(2) Uiso 1.000000 GR
H48c H 0.354(2) -0.270(13) 0.435(12) 0.48(2) Uiso 1.000000 GR
C46 C 0.5188(4) -0.0917(5) 0.4579(3) 0.0430(15) Uiso 1.000000 .
O11 O 0.5597(3) -0.1248(4) 0.4965(2) 0.0618(14) Uiso 1.000000 .
H11 H 0.427(3) -0.098(4) 0.418(3) 0.034(18) Uiso 1.000000 .
H5 H 0.594(4) 1.055(5) 0.100(3) 0.04(2) Uiso 1.000000 .
H12 H 0.5435(3) 0.5242(4) 0.0882(2) 0.0588(17) Uiso 1.000000 R
H6 H 0.4325(3) 0.4164(4) 0.4167(3) 0.070(2) Uiso 1.000000 R

loop_
_atom_site_aniso_label
_atom_site_aniso_U_11
_atom_site_aniso_U_22
_atom_site_aniso_U_33
_atom_site_aniso_U_12
_atom_site_aniso_U_13
_atom_site_aniso_U_23
Ru1 0.0286(2) 0.0452(3) 0.0376(3) 0.0011(2) -0.00404(19) 0.0017(2)
Ru2 0.0276(2) 0.0456(3) 0.0390(3) 0.0021(2) 0.00047(19) 0.0092(2)
O2 0.033(2) 0.055(3) 0.043(3) 0.006(2) -0.0027(19) 0.004(2)
O9 0.037(2) 0.053(3) 0.048(3) 0.009(2) 0.003(2) 0.013(2)
O1 0.052(3) 0.057(3) 0.043(3) -0.012(2) -0.008(2) -0.000(2)
O8 0.037(2) 0.057(3) 0.046(3) -0.003(2) -0.001(2) 0.003(2)
N7 0.036(3) 0.038(3) 0.044(3) -0.004(2) 0.004(2) 0.016(2)
N1 0.029(2) 0.044(3) 0.032(3) 0.002(2) -0.000(2) 0.007(2)
O12 0.047(3) 0.097(4) 0.052(3) -0.001(3) 0.009(2) 0.026(3)
O3 0.064(3) 0.059(3) 0.060(3) 0.021(3) 0.010(3) -0.006(3)
N8 0.030(2) 0.046(3) 0.039(3) 0.001(2) 0.000(2) 0.015(2)
N9 0.033(3) 0.038(3) 0.033(3) -0.000(2) 0.004(2) 0.002(2)
N3 0.036(3) 0.034(3) 0.033(3) -0.000(2) -0.001(2) -0.002(2)
O7 0.064(3) 0.075(4) 0.073(4) -0.001(3) 0.009(3) -0.027(3)
N2 0.035(3) 0.038(3) 0.037(3) 0.004(2) -0.001(2) 0.007(2)
O4 0.071(4) 0.071(4) 0.057(3) -0.005(3) -0.001(3) -0.020(3)
N4 0.034(3) 0.046(3) 0.039(3) 0.001(2) 0.003(2) -0.005(2)
N10 0.038(3) 0.043(3) 0.034(3) 0.002(2) 0.003(2) 0.007(2)
O5 0.059(3) 0.102(5) 0.057(3) 0.002(3) 0.005(3) 0.030(3)
O10 0.074(4) 0.077(4) 0.083(4) 0.030(3) 0.011(3) -0.017(3)
N12 0.054(3) 0.057(4) 0.036(3) 0.005(3) 0.003(3) 0.013(3)
O6 0.076(4) 0.072(4) 0.068(4) 0.001(3) 0.003(3) 0.025(3)
N11 0.054(4) 0.060(4) 0.054(4) -0.015(3) -0.001(3) 0.018(3)
C45 0.040(3) 0.045(4) 0.033(3) -0.004(3) 0.003(3) 0.000(3)
C7 0.029(3) 0.046(4) 0.031(3) 0.001(3) -0.001(2) 0.008(3)
C6 0.034(3) 0.043(4) 0.036(3) 0.000(3) -0.005(2) 0.010(3)
C34 0.030(3) 0.058(4) 0.038(3) -0.005(3) -0.001(2) 0.016(3)
C35 0.032(3) 0.045(4) 0.043(3) -0.005(3) -0.004(3) 0.015(3)
N6 0.059(4) 0.065(4) 0.050(4) 0.008(3) -0.002(3) 0.018(3)
C53 0.041(3) 0.047(4) 0.035(3) 0.002(3) -0.002(3) -0.001(3)
N5 0.063(4) 0.058(5) 0.063(4) -0.012(4) 0.003(4) 0.009(4)
C54 0.041(3) 0.053(4) 0.035(3) -0.005(3) -0.003(3) 0.008(3)
C17 0.042(3) 0.043(4) 0.040(3) 0.002(3) -0.005(3) -0.002(3)
C43 0.039(3) 0.054(4) 0.039(3) 0.002(3) -0.000(3) 0.009(3)
C12 0.038(3) 0.048(4) 0.034(3) 0.005(3) 0.008(3) 0.008(3)
C11 0.040(3) 0.041(4) 0.030(3) -0.001(3) 0.003(3) 0.008(3)
C25 0.046(4) 0.049(4) 0.044(4) 0.004(3) 0.011(3) -0.001(3)
C44 0.028(3) 0.061(5) 0.058(4) -0.001(3) 0.002(3) 0.014(4)
C8 0.035(3) 0.065(5) 0.046(4) -0.003(3) -0.011(3) 0.008(4)
C2 0.044(4) 0.040(4) 0.038(3) 0.002(3) 0.010(3) 0.004(3)
C42 0.034(3) 0.054(4) 0.038(3) 0.006(3) -0.001(3) 0.006(3)
C23 0.036(3) 0.049(4) 0.073(5) 0.001(3) 0.007(3) 0.007(4)
C39 0.055(4) 0.050(4) 0.036(3) -0.003(3) 0.005(3) 0.017(3)
C30 0.035(3) 0.045(4) 0.043(4) 0.002(3) 0.003(3) 0.012(3)
C29 0.057(4) 0.045(4) 0.043(4) -0.006(3) 0.016(3) 0.007(3)
C15 0.037(3) 0.061(5) 0.045(4) 0.009(3) -0.011(3) 0.007(3)
C18 0.043(4) 0.059(5) 0.038(4) -0.003(3) -0.006(3) 0.008(3)
C40 0.053(4) 0.053(5) 0.048(4) 0.017(4) 0.008(3) 0.009(4)
C26 0.062(5) 0.051(5) 0.047(4) 0.002(4) 0.013(4) 0.004(3)
C52 0.031(3) 0.067(5) 0.046(4) 0.005(3) -0.003(3) 0.017(3)
C16 0.035(3) 0.069(5) 0.056(4) 0.001(3) 0.002(3) 0.016(4)
C41 0.031(3) 0.054(4) 0.056(4) 0.001(3) -0.003(3) 0.017(3)
C24 0.047(4) 0.063(5) 0.040(4) 0.000(3) -0.005(3) 0.006(3)
C14 0.033(3) 0.061(5) 0.044(4) 0.001(3) 0.001(3) 0.004(3)
C36 0.041(4) 0.067(5) 0.055(4) -0.015(4) -0.010(3) 0.013(4)
C51 0.037(3) 0.063(5) 0.060(4) 0.001(3) 0.008(3) 0.022(4)
C50 0.035(3) 0.068(5) 0.058(4) -0.001(3) -0.007(3) 0.028(4)
C21 0.044(4) 0.052(4) 0.042(4) -0.007(3) -0.006(3) 0.005(3)
C22 0.041(4) 0.049(4) 0.060(4) 0.008(3) -0.009(3) 0.010(4)
C49 0.037(3) 0.065(5) 0.052(4) 0.004(3) 0.004(3) 0.014(4)
C5 0.035(3) 0.061(5) 0.055(4) 0.009(3) -0.003(3) 0.012(4)
C1 0.064(5) 0.041(4) 0.039(4) -0.006(3) 0.008(3) -0.004(3)
C33 0.032(3) 0.062(5) 0.056(4) -0.000(3) 0.000(3) 0.024(4)
C10 0.062(5) 0.059(5) 0.035(4) -0.005(4) 0.001(3) -0.004(3)
C9 0.051(4) 0.081(6) 0.040(4) -0.013(4) -0.013(3) -0.008(4)
C3 0.059(4) 0.054(5) 0.059(5) 0.012(4) 0.014(4) -0.002(4)
C4 0.049(4) 0.061(5) 0.064(5) 0.024(4) 0.014(4) 0.014(4)
C13 0.034(3) 0.065(5) 0.063(5) 0.006(3) -0.004(3) 0.015(4)
C32 0.033(4) 0.072(6) 0.080(6) 0.008(4) 0.015(4) 0.021(5)
C31 0.051(4) 0.050(5) 0.067(5) 0.016(4) 0.015(4) 0.005(4)
C38 0.078(5) 0.048(5) 0.047(4) -0.007(4) 0.004(4) -0.003(3)
C55 0.080(6) 0.075(6) 0.048(4) 0.010(5) -0.000(4) 0.025(4)
C37 0.065(5) 0.074(6) 0.060(5) -0.023(4) -0.014(4) -0.001(4)
C57 0.075(6) 0.092(7) 0.074(6) -0.000(5) -0.017(5) -0.007(5)
C47 0.082(6) 0.073(6) 0.079(6) -0.027(5) 0.006(5) 0.018(5)
C19 0.091(6) 0.068(6) 0.065(5) 0.007(5) -0.010(5) 0.022(5)
C27 0.094(7) 0.066(6) 0.083(7) -0.018(5) 0.012(5) 0.024(5)
C56 0.104(7) 0.077(7) 0.084(7) 0.016(6) -0.002(6) 0.040(5)
C58 0.087(7) 0.091(8) 0.108(8) -0.018(6) -0.014(6) 0.013(7)
C61 0.098(9) 0.253(17) 0.134(11) 0.094(10) -0.077(8) -0.119(11)
C28 0.091(8) 0.116(10) 0.139(11) -0.039(7) 0.018(7) 0.014(8)
C20 0.298(19) 0.094(9) 0.074(7) 0.042(11) -0.073(10) -0.003(7)
O14 0.43(3) 0.208(15) 0.38(2) -0.144(15) 0.30(2) -0.140(15)
O13 0.210(17) 0.36(3) 0.38(3) -0.041(19) 0.055(19) -0.16(2)
C60 0.21(2) 0.38(4) 0.24(3) -0.04(2) -0.05(2) 0.19(3)
C59 0.40(4) 0.116(16) 0.22(3) -0.04(2) 0.21(3) -0.024(16)
C48 0.37(3) 0.41(3) 0.178(16) -0.33(2) -0.143(17) 0.202(19)

loop_
_atom_type_symbol
_atom_type_scat_dispersion_real
_atom_type_scat_dispersion_imag
_atom_type_scat_Cromer_Mann_a1
_atom_type_scat_Cromer_Mann_a2
_atom_type_scat_Cromer_Mann_a3
_atom_type_scat_Cromer_Mann_a4
_atom_type_scat_Cromer_Mann_b1
_atom_type_scat_Cromer_Mann_b2
_atom_type_scat_Cromer_Mann_b3
_atom_type_scat_Cromer_Mann_b4
_atom_type_scat_Cromer_Mann_c
_atom_type_scat_source
_atom_type_scat_dispersion_source
H 0.00000 0.00000 0.49300 0.32291 0.14019 0.04081 10.51090 26.12570 3.14236 57.79970 0.0030380000826 'International Tables Volume C Table 6.1.1.4 (pp. 500-502)' 'Henke, Gullikson and Davis, At. Data and Nucl. Data Tables, 1993, 54, 2'
C 0.00347 0.00161 2.31000 1.02000 1.58860 0.86500 20.84390 10.20750 0.56870 51.65120 0.215599998832 'International Tables Volume C Table 6.1.1.4 (pp. 500-502)' 'Henke, Gullikson and Davis, At. Data and Nucl. Data Tables, 1993, 54, 2'
N 0.00653 0.00323 12.21260 3.13220 2.01250 1.16630 0.00570 9.89330 28.99750 0.58260 -11.5290002823 'International Tables Volume C Table 6.1.1.4 (pp. 500-502)' 'Henke, Gullikson and Davis, At. Data and Nucl. Data Tables, 1993, 54, 2'
O 0.01158 0.00611 3.04850 2.28680 1.54630 0.86700 13.27710 5.70110 0.32390 32.90890 0.250800013542 'International Tables Volume C Table 6.1.1.4 (pp. 500-502)' 'Henke, Gullikson and Davis, At. Data and Nucl. Data Tables, 1993, 54, 2'
Ru -1.23940 0.83517 19.26740 12.91820 4.86337 1.56756 0.80852 8.43467 24.79970 94.29280 5.37873983383 'International Tables Volume C Table 6.1.1.4 (pp. 500-502)' 'Henke, Gullikson and Davis, At. Data and Nucl. Data Tables, 1993, 54, 2'

loop_
_geom_angle_atom_site_label_1
_geom_angle_atom_site_label_2
_geom_angle_atom_site_label_3
_geom_angle
_geom_angle_site_symmetry_1
_geom_angle_site_symmetry_3
_geom_angle_publ_flag
O1 Ru1 O2 122.46(17) . . ?
N1 Ru1 O2 78.31(18) . . ?
N1 Ru1 O1 159.18(19) . . ?
N3 Ru1 O2 87.05(18) . . ?
N3 Ru1 O1 85.11(18) . . ?
N3 Ru1 N1 95.41(19) . . ?
N2 Ru1 O2 159.72(19) . . ?
N2 Ru1 O1 77.8(2) . . ?
N2 Ru1 N1 81.4(2) . . ?
N2 Ru1 N3 94.1(2) . . ?
N4 Ru1 O2 88.47(18) . . ?
N4 Ru1 O1 88.55(19) . . ?
N4 Ru1 N1 93.8(2) . . ?
N4 Ru1 N3 168.69(19) . . ?
N4 Ru1 N2 93.7(2) . . ?
O8 Ru2 O9 122.23(17) . . ?
N7 Ru2 O9 78.6(2) . . ?
N7 Ru2 O8 159.15(19) . . ?
N8 Ru2 O9 160.2(2) . . ?
N8 Ru2 O8 77.6(2) . . ?
N8 Ru2 N7 81.6(2) . . ?
N9 Ru2 O9 86.97(18) . . ?
N9 Ru2 O8 88.04(18) . . ?
N9 Ru2 N7 93.27(19) . . ?
N9 Ru2 N8 93.99(19) . . ?
N10 Ru2 O9 87.57(18) . . ?
N10 Ru2 O8 85.89(19) . . ?
N10 Ru2 N7 96.1(2) . . ?
N10 Ru2 N8 94.8(2) . . ?
N10 Ru2 N9 168.04(19) . . ?
C12 O2 Ru1 111.7(4) . . ?
C40 O9 Ru2 111.5(4) . . ?
C1 O1 Ru1 112.1(4) . . ?
C29 O8 Ru2 111.6(4) . . ?
C35 N7 Ru2 117.2(5) . . ?
C39 N7 Ru2 120.7(4) . . ?
C39 N7 C35 122.0(6) . . ?
C7 N1 Ru1 116.7(4) . . ?
C11 N1 Ru1 120.9(4) . . ?
C11 N1 C7 122.4(5) . . ?
C34 N8 Ru2 116.3(5) . . ?
C30 N8 Ru2 122.0(4) . . ?
C30 N8 C34 121.6(5) . . ?
C42 N9 Ru2 128.6(4) . . ?
C41 N9 Ru2 114.6(4) . . ?
C41 N9 C42 116.7(5) . . ?
C14 N3 Ru1 117.0(4) . . ?
C13 N3 Ru1 126.5(4) . . ?
C13 N3 C14 116.3(6) . . ?
C6 N2 Ru1 116.9(4) . . ?
C2 N2 Ru1 121.5(4) . . ?
C2 N2 C6 121.6(5) . . ?
C21 N4 Ru1 128.1(4) . . ?
C22 N4 Ru1 115.3(4) . . ?
C22 N4 C21 116.4(6) . . ?
C50 N10 Ru2 127.1(4) . . ?
C49 N10 Ru2 116.7(4) . . ?
C49 N10 C50 116.0(5) . . ?
C55 N12 C54 120.4(6) . . ?
C46 N11 C47 123.1(7) . . ?
C44 C45 C43 116.7(6) . . ?
C46 C45 C43 119.9(6) . . ?
C46 C45 C44 123.4(6) . . ?
C6 C7 N1 112.9(5) . . ?
C8 C7 N1 118.8(6) . . ?
C8 C7 C6 128.3(6) . . ?
C7 C6 N2 112.0(5) . . ?
C5 C6 N2 119.4(6) . . ?
C5 C6 C7 128.7(6) . . ?
C35 C34 N8 112.8(5) . . ?
C33 C34 N8 119.3(7) . . ?
C33 C34 C35 127.9(6) . . ?
C34 C35 N7 112.0(5) . . ?
C36 C35 N7 118.6(7) . . ?
C36 C35 C34 129.3(6) . . ?
C19 N6 C18 121.9(7) . . ?
C52 C53 C54 125.2(6) . . ?
C51 C53 C54 118.3(6) . . ?
C51 C53 C52 116.5(6) . . ?
C27 N5 C26 121.4(8) . . ?
N12 C54 O12 122.6(6) . . ?
C53 C54 O12 120.5(6) . . ?
C53 C54 N12 116.8(6) . . ?
C18 C17 C15 124.2(6) . . ?
C16 C17 C15 117.6(6) . . ?
C16 C17 C18 118.3(6) . . ?
C42 C43 C45 120.8(6) . . ?
O3 C12 O2 125.7(6) . . ?
C11 C12 O2 116.7(6) . . ?
C11 C12 O3 117.5(6) . . ?
C12 C11 N1 112.1(5) . . ?
C10 C11 N1 119.8(6) . . ?
C10 C11 C12 128.1(6) . . ?
C26 C25 C23 124.0(6) . . ?
C24 C25 C23 116.5(6) . . ?
C24 C25 C26 119.4(6) . . ?
C41 C44 C45 119.5(6) . . ?
C9 C8 C7 119.1(6) . . ?
C1 C2 N2 112.6(5) . . ?
C3 C2 N2 120.9(6) . . ?
C3 C2 C1 126.6(6) . . ?
C43 C42 N9 122.9(6) . . ?
C22 C23 C25 119.4(6) . . ?
C40 C39 N7 112.9(6) . . ?
C38 C39 N7 120.4(7) . . ?
C38 C39 C40 126.6(7) . . ?
C29 C30 N8 111.6(5) . . ?
C31 C30 N8 120.7(6) . . ?
C31 C30 C29 127.6(7) . . ?
O7 C29 O8 125.5(7) . . ?
C30 C29 O8 117.2(6) . . ?
C30 C29 O7 117.3(7) . . ?
C14 C15 C17 118.8(6) . . ?
N6 C18 O5 123.7(7) . . ?
C17 C18 O5 119.8(6) . . ?
C17 C18 N6 116.5(6) . . ?
O10 C40 O9 124.4(7) . . ?
C39 C40 O9 116.3(6) . . ?
C39 C40 O10 119.3(7) . . ?
N5 C26 O6 124.5(7) . . ?
C25 C26 O6 119.0(7) . . ?
C25 C26 N5 116.6(7) . . ?
C49 C52 C53 119.2(6) . . ?
C13 C16 C17 120.0(6) . . ?
C44 C41 N9 123.3(6) . . ?
C21 C24 C25 120.4(6) . . ?
C15 C14 N3 124.1(6) . . ?
C37 C36 C35 120.2(7) . . ?
C50 C51 C53 120.5(6) . . ?
C51 C50 N10 123.0(6) . . ?
C24 C21 N4 123.5(6) . . ?
C23 C22 N4 123.7(6) . . ?
C52 C49 N10 124.7(6) . . ?
C4 C5 C6 118.6(6) . . ?
O4 C1 O1 126.2(7) . . ?
C2 C1 O1 116.0(6) . . ?
C2 C1 O4 117.7(7) . . ?
C32 C33 C34 118.7(7) . . ?
C9 C10 C11 119.3(7) . . ?
C10 C9 C8 120.5(6) . . ?
C4 C3 C2 118.3(7) . . ?
C3 C4 C5 121.3(6) . . ?
C16 C13 N3 123.2(6) . . ?
C31 C32 C33 120.9(7) . . ?
C32 C31 C30 118.7(7) . . ?
C37 C38 C39 118.8(7) . . ?
C56 C55 N12 112.2(7) . . ?
C38 C37 C36 119.9(7) . . ?
C48 C47 N11 114.6(9) . . ?
C20 C19 N6 110.9(8) . . ?
C28 C27 N5 112.9(8) . . ?
O13 C58 C57 107.9(11) . . ?
C59 O13 C58 125(2) . . ?
C60 C59 O13 101(3) . . ?
C45 C46 N11 117.5(6) . . ?
O11 C46 N11 122.1(7) . . ?
O11 C46 C45 120.4(6) . . ?

loop_
_geom_bond_atom_site_label_1
_geom_bond_atom_site_label_2
_geom_bond_distance
_geom_bond_site_symmetry_2
_geom_bond_publ_flag
Ru1 O2 2.186(4) . ?
Ru1 O1 2.202(5) . ?
Ru1 N1 1.922(5) . ?
Ru1 N3 2.065(5) . ?
Ru1 N2 1.926(5) . ?
Ru1 N4 2.063(5) . ?
Ru2 O9 2.189(4) . ?
Ru2 O8 2.193(5) . ?
Ru2 N7 1.922(5) . ?
Ru2 N8 1.926(5) . ?
Ru2 N9 2.057(5) . ?
Ru2 N10 2.067(5) . ?
O2 C12 1.280(8) . ?
O9 C40 1.291(9) . ?
O1 C1 1.278(8) . ?
O8 C29 1.277(8) . ?
N7 C35 1.359(7) . ?
N7 C39 1.337(9) . ?
N1 C7 1.360(7) . ?
N1 C11 1.345(8) . ?
O12 C54 1.215(8) . ?
O3 C12 1.229(8) . ?
N8 C34 1.367(7) . ?
N8 C30 1.329(8) . ?
N9 C42 1.329(7) . ?
N9 C41 1.349(7) . ?
N3 C14 1.337(7) . ?
N3 C13 1.329(8) . ?
O7 C29 1.238(8) . ?
N2 C6 1.366(7) . ?
N2 C2 1.331(8) . ?
O4 C1 1.233(8) . ?
N4 C21 1.328(8) . ?
N4 C22 1.343(8) . ?
N10 C50 1.335(8) . ?
N10 C49 1.323(8) . ?
O5 C18 1.215(8) . ?
O10 C40 1.216(8) . ?
N12 C54 1.337(8) . ?
N12 C55 1.448(8) . ?
O6 C26 1.221(9) . ?
N11 C47 1.459(10) . ?
N11 C46 1.317(8) . ?
C45 C43 1.373(8) . ?
C45 C44 1.385(9) . ?
C45 C46 1.496(9) . ?
C7 C6 1.468(9) . ?
C7 C8 1.379(8) . ?
C6 C5 1.388(9) . ?
C34 C35 1.473(9) . ?
C34 C33 1.384(9) . ?
C35 C36 1.388(9) . ?
N6 C18 1.331(9) . ?
N6 C19 1.462(9) . ?
C53 C54 1.502(9) . ?
C53 C52 1.380(9) . ?
C53 C51 1.376(9) . ?
N5 C26 1.313(10) . ?
N5 C27 1.467(10) . ?
C17 C15 1.380(9) . ?
C17 C18 1.506(9) . ?
C17 C16 1.370(9) . ?
C43 C42 1.368(9) . ?
C12 C11 1.517(8) . ?
C11 C10 1.368(9) . ?
C25 C23 1.393(9) . ?
C25 C26 1.523(10) . ?
C25 C24 1.379(9) . ?
C44 C41 1.371(9) . ?
C8 C9 1.385(10) . ?
C2 C1 1.528(9) . ?
C2 C3 1.382(9) . ?
C23 C22 1.371(10) . ?
C39 C40 1.518(9) . ?
C39 C38 1.383(10) . ?
C30 C29 1.515(9) . ?
C30 C31 1.371(9) . ?
C15 C14 1.375(9) . ?
C52 C49 1.361(9) . ?
C16 C13 1.377(10) . ?
C24 C21 1.368(9) . ?
C36 C37 1.372(11) . ?
C51 C50 1.366(9) . ?
C5 C4 1.378(10) . ?
C33 C32 1.373(11) . ?
C10 C9 1.373(10) . ?
C3 C4 1.373(10) . ?
C32 C31 1.380(10) . ?
C38 C37 1.384(11) . ?
C55 C56 1.491(11) . ?
C57 C58 1.376(13) . ?
C47 C48 1.301(16) . ?
C19 C20 1.472(13) . ?
C27 C28 1.458(13) . ?
C58 O13 1.81(3) . ?
C61 O14 1.73(2) . ?
O13 C59 1.43(3) . ?
C60 C59 1.23(4) . ?
C46 O11 1.228(8) . ?
